data_4502920
loop_
_publ_author_name
'Johnson, Magnus T.'
'D\<zoli\'c, Zoran'
'Cetina, Mario'
'Wendt, Ola F.'
'Ohrstr\"om, Lars'
'Rissanen, Kari'

_publ_section_title
;
 Neutral Organometallic Halogen Bond Acceptors: Halogen Bonding in
 Complexes of PCPPdX (X = Cl, Br, I) with Iodine (I(2)),
 1,4-Diiodotetrafluorobenzene (F4DIBz), and 1,4-Diiodooctafluorobutane
 (F8DIBu).
;
_journal_issue 1
_journal_name_full 'Crystal growth &amp; design'
_journal_page_first 362
_journal_page_last 368
_journal_paper_doi 10.1021/cg201170w
_journal_volume 12
_journal_year 2012
_chemical_compound_source 'synthesis as described'
_chemical_formula_moiety 'C24 H43 Cl P2 Pd, I2'
_chemical_formula_sum 'C24 H43 Cl I2 P2 Pd'
_chemical_formula_weight 789.17
_chemical_name_systematic ?
_space_group_IT_number 14
_symmetry_cell_setting monoclinic
_symmetry_Int_Tables_number 14
_symmetry_space_group_name_Hall '-P 2ybc'
_symmetry_space_group_name_H-M 'P 1 21/c 1'
_atom_sites_solution_hydrogens geom
_atom_sites_solution_primary direct
_atom_sites_solution_secondary difmap
_audit_creation_date 2010-02-04T09:44:43-00:00
_audit_creation_method 'WinGX routine-INITIALISE'
_cell_angle_alpha 90.00
_cell_angle_beta 90.5540(10)
_cell_angle_gamma 90.00
_cell_formula_units_Z 4
_cell_length_a 11.2074(2)
_cell_length_b 15.8342(4)
_cell_length_c 16.8635(3)
_cell_measurement_reflns_used 4063
_cell_measurement_temperature 123.0(1)
_cell_measurement_theta_max 28.283
_cell_measurement_theta_min 0.407
_cell_volume 2992.46(11)
_computing_cell_refinement 'HKL Scalepack (Otwinowski & Minor 1997)'
_computing_data_collection 'Collect (Bruker AXS BV, 1997-2004)'
_computing_data_reduction 'HKL Denzo and Scalepack (Otwinowski & Minor 1997)'
_computing_molecular_graphics 'Ortep-3 for Windows (Farrugia, 1997)'
_computing_publication_material 'WinGX publication routines (Farrugia, 1999)'
_computing_structure_refinement 'SHELXL-97 (Sheldrick, 2008)'
_computing_structure_solution 'SIR2002 (Burla, 2003)'
_diffrn_ambient_temperature 123.0(1)
_diffrn_detector 'CCD plate'
_diffrn_detector_area_resol_mean 9
_diffrn_measured_fraction_theta_full 0.993
_diffrn_measured_fraction_theta_max 0.993
_diffrn_measurement_device '95mm CCD camera on \k-goniostat'
_diffrn_measurement_device_type KappaCCD
_diffrn_measurement_method 'CCD rotation images, thick slices'
_diffrn_orient_matrix_type 'by Bruker AXS Collect from scalepack cell'
_diffrn_orient_matrix_UB_11 -0.497184E-1
_diffrn_orient_matrix_UB_12 -0.51308E-1
_diffrn_orient_matrix_UB_13 -0.105045E-1
_diffrn_orient_matrix_UB_21 0.297987E-1
_diffrn_orient_matrix_UB_22 -0.18861E-2
_diffrn_orient_matrix_UB_23 -0.55675E-1
_diffrn_orient_matrix_UB_31 0.678391E-1
_diffrn_orient_matrix_UB_32 -0.367745E-1
_diffrn_orient_matrix_UB_33 0.175114E-1
_diffrn_radiation_monochromator 'horizonally mounted graphite crystal'
_diffrn_radiation_probe x-ray
_diffrn_radiation_type Mok\a
_diffrn_radiation_wavelength 0.71073
_diffrn_reflns_av_R_equivalents 0.0275
_diffrn_reflns_av_sigmaI/netI 0.0340
_diffrn_reflns_limit_h_max 11
_diffrn_reflns_limit_h_min -13
_diffrn_reflns_limit_k_max 18
_diffrn_reflns_limit_k_min -17
_diffrn_reflns_limit_l_max 20
_diffrn_reflns_limit_l_min -16
_diffrn_reflns_number 13826
_diffrn_reflns_theta_full 25.00
_diffrn_reflns_theta_max 25.00
_diffrn_reflns_theta_min 1.76
_diffrn_source 'Enraf Nonius FR590'
_exptl_absorpt_coefficient_mu 2.890
_exptl_absorpt_correction_T_max 0.7457
_exptl_absorpt_correction_T_min 0.5485
_exptl_absorpt_correction_type multi-scan
_exptl_absorpt_process_details
;
Sheldrick, G. M. SADABS 2008/2; University of G\"ottingen: G\"ottingen,  
Germany, 2008.
;
_exptl_crystal_colour Red-brown
_exptl_crystal_density_diffrn 1.752
_exptl_crystal_density_method 'not measured'
_exptl_crystal_description block
_exptl_crystal_F_000 1544
_exptl_crystal_size_max 0.5
_exptl_crystal_size_mid 0.5
_exptl_crystal_size_min 0.5
_refine_diff_density_max 0.637
_refine_diff_density_min -0.611
_refine_diff_density_rms 0.114
_refine_ls_extinction_method none
_refine_ls_goodness_of_fit_ref 1.057
_refine_ls_hydrogen_treatment constr
_refine_ls_matrix_type full
_refine_ls_number_parameters 283
_refine_ls_number_reflns 5245
_refine_ls_number_restraints 0
_refine_ls_restrained_S_all 1.057
_refine_ls_R_factor_all 0.0295
_refine_ls_R_factor_gt 0.0257
_refine_ls_shift/su_max 0.001
_refine_ls_shift/su_mean 0.000
_refine_ls_structure_factor_coef Fsqd
_refine_ls_weighting_details 'calc w=1/[\s^2^(Fo^2^)+(0.0353P)^2^+6.8545P] where P=(Fo^2^+2Fc^2^)/3'
_refine_ls_weighting_scheme calc
_refine_ls_wR_factor_gt 0.0680
_refine_ls_wR_factor_ref 0.0760
_reflns_number_gt 4844
_reflns_number_total 5245
_reflns_threshold_expression >2\s(I)
_cod_data_source_file cg201170w_si_002.cif
_cod_data_source_block 1a
_cod_database_code 4502920

loop_
_symmetry_equiv_pos_as_xyz
'x, y, z'
'-x, y+1/2, -z+1/2'
'-x, -y, -z'
'x, -y-1/2, z-1/2'

loop_
_atom_site_label
_atom_site_type_symbol
_atom_site_fract_x
_atom_site_fract_y
_atom_site_fract_z
_atom_site_U_iso_or_equiv
_atom_site_adp_type
_atom_site_occupancy
_atom_site_symmetry_multiplicity
_atom_site_calc_flag
_atom_site_refinement_flags
Pd1 Pd 0.23279(2) 0.104801(17) 0.352368(15) 0.01319(9) Uani 1 1 d .
Cl1 Cl 0.42155(7) 0.03250(6) 0.32725(5) 0.01710(19) Uani 1 1 d .
P1 P 0.30901(8) 0.20504(6) 0.43905(5) 0.0149(2) Uani 1 1 d .
P2 P 0.11583(8) 0.01459(6) 0.27707(5) 0.0150(2) Uani 1 1 d .
C1 C 0.0747(3) 0.1593(2) 0.3775(2) 0.0149(7) Uani 1 1 d .
C2 C 0.0655(3) 0.2195(2) 0.4389(2) 0.0170(8) Uani 1 1 d .
C3 C -0.0450(3) 0.2536(2) 0.4581(2) 0.0198(8) Uani 1 1 d .
H3 H -0.0497 0.2944 0.4993 0.024 Uiso 1 1 calc R
C4 C -0.1474(3) 0.2293(3) 0.4187(2) 0.0220(9) Uani 1 1 d .
H4 H -0.2223 0.2528 0.4325 0.026 Uiso 1 1 calc R
C5 C -0.1396(3) 0.1698(3) 0.3581(2) 0.0226(8) Uani 1 1 d .
H5 H -0.2100 0.1523 0.3310 0.027 Uiso 1 1 calc R
C6 C -0.0305(3) 0.1358(2) 0.3370(2) 0.0179(8) Uani 1 1 d .
C7 C 0.1735(3) 0.2434(3) 0.4878(2) 0.0205(8) Uani 1 1 d .
H7A H 0.1676 0.2182 0.5413 0.025 Uiso 1 1 calc R
H7B H 0.1773 0.3056 0.4936 0.025 Uiso 1 1 calc R
C8 C -0.0246(3) 0.0735(3) 0.2694(2) 0.0215(8) Uani 1 1 d .
H8A H -0.0286 0.1039 0.2181 0.026 Uiso 1 1 calc R
H8B H -0.0930 0.0341 0.2718 0.026 Uiso 1 1 calc R
C9 C 0.3742(3) 0.2988(2) 0.3884(2) 0.0195(8) Uani 1 1 d .
C10 C 0.4718(4) 0.2703(3) 0.3314(2) 0.0268(9) Uani 1 1 d .
H10A H 0.5011 0.3191 0.3016 0.040 Uiso 1 1 calc R
H10B H 0.4390 0.2284 0.2944 0.040 Uiso 1 1 calc R
H10C H 0.5379 0.2451 0.3617 0.040 Uiso 1 1 calc R
C11 C 0.4239(4) 0.3662(3) 0.4457(2) 0.0264(9) Uani 1 1 d .
H11A H 0.4938 0.3436 0.4738 0.040 Uiso 1 1 calc R
H11B H 0.3624 0.3814 0.4841 0.040 Uiso 1 1 calc R
H11C H 0.4470 0.4165 0.4156 0.040 Uiso 1 1 calc R
C12 C 0.2720(4) 0.3378(3) 0.3385(3) 0.0281(9) Uani 1 1 d .
H12A H 0.3039 0.3825 0.3046 0.042 Uiso 1 1 calc R
H12B H 0.2119 0.3617 0.3739 0.042 Uiso 1 1 calc R
H12C H 0.2352 0.2939 0.3054 0.042 Uiso 1 1 calc R
C13 C 0.4029(4) 0.1645(3) 0.5233(2) 0.0218(8) Uani 1 1 d .
C14 C 0.3466(4) 0.0786(3) 0.5447(3) 0.0302(10) Uani 1 1 d .
H14A H 0.3882 0.0546 0.5908 0.045 Uiso 1 1 calc R
H14B H 0.3535 0.0400 0.4995 0.045 Uiso 1 1 calc R
H14C H 0.2621 0.0867 0.5572 0.045 Uiso 1 1 calc R
C15 C 0.5327(4) 0.1509(3) 0.4978(3) 0.0285(10) Uani 1 1 d .
H15A H 0.5711 0.2058 0.4897 0.043 Uiso 1 1 calc R
H15B H 0.5339 0.1187 0.4482 0.043 Uiso 1 1 calc R
H15C H 0.5759 0.1196 0.5392 0.043 Uiso 1 1 calc R
C16 C 0.4011(4) 0.2212(3) 0.5972(2) 0.0319(10) Uani 1 1 d .
H16A H 0.3196 0.2242 0.6176 0.048 Uiso 1 1 calc R
H16B H 0.4282 0.2780 0.5831 0.048 Uiso 1 1 calc R
H16C H 0.4542 0.1976 0.6380 0.048 Uiso 1 1 calc R
C17 C 0.1595(4) -0.0042(3) 0.1720(2) 0.0222(9) Uani 1 1 d .
C18 C 0.0538(4) -0.0296(3) 0.1182(2) 0.0324(11) Uani 1 1 d .
H18A H 0.0807 -0.0337 0.0632 0.049 Uiso 1 1 calc R
H18B H -0.0091 0.0132 0.1218 0.049 Uiso 1 1 calc R
H18C H 0.0225 -0.0844 0.1352 0.049 Uiso 1 1 calc R
C19 C 0.2587(4) -0.0707(3) 0.1662(2) 0.0275(9) Uani 1 1 d .
H19A H 0.2276 -0.1259 0.1824 0.041 Uiso 1 1 calc R
H19B H 0.3253 -0.0548 0.2012 0.041 Uiso 1 1 calc R
H19C H 0.2866 -0.0739 0.1114 0.041 Uiso 1 1 calc R
C20 C 0.2098(4) 0.0810(3) 0.1428(2) 0.0311(10) Uani 1 1 d .
H20A H 0.2794 0.0966 0.1753 0.047 Uiso 1 1 calc R
H20B H 0.1484 0.1247 0.1474 0.047 Uiso 1 1 calc R
H20C H 0.2336 0.0757 0.0873 0.047 Uiso 1 1 calc R
C21 C 0.0798(4) -0.0847(3) 0.3321(2) 0.0230(9) Uani 1 1 d .
C22 C 0.0187(4) -0.0562(3) 0.4088(2) 0.0301(10) Uani 1 1 d .
H22A H -0.0573 -0.0286 0.3957 0.045 Uiso 1 1 calc R
H22B H 0.0705 -0.0164 0.4372 0.045 Uiso 1 1 calc R
H22C H 0.0037 -0.1055 0.4425 0.045 Uiso 1 1 calc R
C23 C -0.0036(4) -0.1445(3) 0.2867(3) 0.0351(11) Uani 1 1 d .
H23A H -0.0234 -0.1928 0.3205 0.053 Uiso 1 1 calc R
H23B H 0.0362 -0.1646 0.2388 0.053 Uiso 1 1 calc R
H23C H -0.0769 -0.1144 0.2718 0.053 Uiso 1 1 calc R
C24 C 0.1948(4) -0.1308(3) 0.3551(3) 0.0353(11) Uani 1 1 d .
H24A H 0.2503 -0.0910 0.3803 0.053 Uiso 1 1 calc R
H24B H 0.2314 -0.1545 0.3075 0.053 Uiso 1 1 calc R
H24C H 0.1764 -0.1765 0.3922 0.053 Uiso 1 1 calc R
I1 I 0.57959(2) 0.076342(16) 0.205502(14) 0.02034(8) Uani 1 1 d .
I2 I 0.73629(2) 0.11051(2) 0.085360(16) 0.03067(9) Uani 1 1 d .

loop_
_atom_site_aniso_label
_atom_site_aniso_U_11
_atom_site_aniso_U_22
_atom_site_aniso_U_33
_atom_site_aniso_U_23
_atom_site_aniso_U_13
_atom_site_aniso_U_12
Pd1 0.01147(15) 0.01357(15) 0.01452(15) -0.00095(11) -0.00082(10) -0.00007(11)
Cl1 0.0118(4) 0.0214(5) 0.0181(4) -0.0013(4) 0.0014(3) 0.0018(4)
P1 0.0127(5) 0.0147(5) 0.0172(4) -0.0008(4) -0.0018(4) -0.0006(4)
P2 0.0145(5) 0.0162(5) 0.0144(4) -0.0011(4) -0.0020(3) -0.0006(4)
C1 0.0151(18) 0.0132(18) 0.0166(17) 0.0037(15) 0.0012(14) 0.0004(15)
C2 0.0186(19) 0.0155(19) 0.0168(18) 0.0023(15) 0.0004(14) -0.0001(15)
C3 0.0196(19) 0.019(2) 0.0210(19) -0.0028(16) 0.0055(15) 0.0025(16)
C4 0.0156(19) 0.022(2) 0.028(2) 0.0025(17) 0.0053(16) 0.0078(16)
C5 0.0162(19) 0.024(2) 0.028(2) 0.0019(17) -0.0023(16) 0.0004(16)
C6 0.0165(19) 0.0164(19) 0.0208(19) 0.0010(16) 0.0012(15) 0.0000(15)
C7 0.020(2) 0.021(2) 0.0204(19) -0.0039(16) 0.0019(15) 0.0023(16)
C8 0.0134(19) 0.028(2) 0.0227(19) -0.0024(17) -0.0034(15) 0.0032(16)
C9 0.019(2) 0.019(2) 0.0203(19) -0.0003(16) -0.0019(15) -0.0013(16)
C10 0.026(2) 0.028(2) 0.027(2) 0.0016(18) 0.0053(17) -0.0029(18)
C11 0.027(2) 0.022(2) 0.030(2) -0.0022(18) -0.0005(18) -0.0062(18)
C12 0.032(2) 0.020(2) 0.033(2) 0.0079(18) -0.0065(18) -0.0020(18)
C13 0.024(2) 0.021(2) 0.0202(19) 0.0015(16) -0.0052(16) 0.0004(17)
C14 0.034(3) 0.029(2) 0.028(2) 0.0111(19) -0.0076(18) 0.0010(19)
C15 0.022(2) 0.030(2) 0.033(2) -0.001(2) -0.0097(18) 0.0062(18)
C16 0.039(3) 0.032(3) 0.024(2) -0.0053(19) -0.0105(18) 0.002(2)
C17 0.020(2) 0.026(2) 0.0205(19) -0.0017(17) -0.0026(15) 0.0000(17)
C18 0.029(2) 0.046(3) 0.022(2) -0.008(2) -0.0068(17) 0.006(2)
C19 0.025(2) 0.035(3) 0.023(2) -0.0082(19) 0.0010(17) 0.0049(19)
C20 0.033(3) 0.037(3) 0.023(2) 0.0044(19) 0.0037(18) 0.000(2)
C21 0.024(2) 0.020(2) 0.024(2) 0.0019(17) 0.0003(16) -0.0086(17)
C22 0.038(3) 0.025(2) 0.027(2) 0.0063(19) 0.0079(19) -0.009(2)
C23 0.031(2) 0.027(2) 0.047(3) -0.003(2) -0.002(2) -0.010(2)
C24 0.040(3) 0.025(2) 0.041(3) 0.016(2) -0.003(2) 0.001(2)
I1 0.01755(14) 0.02031(15) 0.02315(14) -0.00265(10) -0.00058(10) 0.00188(10)
I2 0.02229(16) 0.04122(19) 0.02855(16) 0.00763(12) 0.00295(11) 0.00126(12)

loop_
_atom_type_symbol
_atom_type_description
_atom_type_scat_dispersion_real
_atom_type_scat_dispersion_imag
_atom_type_scat_source
C C 0.0033 0.0016 'International Tables Vol C Tables 4.2.6.8 and 6.1.1.4'
H H 0.0000 0.0000 'International Tables Vol C Tables 4.2.6.8 and 6.1.1.4'
P P 0.1023 0.0942 'International Tables Vol C Tables 4.2.6.8 and 6.1.1.4'
Cl Cl 0.1484 0.1585 'International Tables Vol C Tables 4.2.6.8 and 6.1.1.4'
Pd Pd -0.9988 1.0072 'International Tables Vol C Tables 4.2.6.8 and 6.1.1.4'
I I -0.4742 1.8119 'International Tables Vol C Tables 4.2.6.8 and 6.1.1.4'

loop_
_geom_angle_atom_site_label_1
_geom_angle_atom_site_label_2
_geom_angle_atom_site_label_3
_geom_angle
C1 Pd1 P2 83.39(11)
C1 Pd1 P1 83.91(11)
P2 Pd1 P1 167.04(4)
C1 Pd1 Cl1 176.78(10)
P2 Pd1 Cl1 95.89(3)
P1 Pd1 Cl1 96.65(3)
Pd1 Cl1 I1 124.26(4)
C7 P1 C9 105.71(18)
C7 P1 C13 103.61(18)
C9 P1 C13 113.61(18)
C7 P1 Pd1 101.97(13)
C9 P1 Pd1 113.58(12)
C13 P1 Pd1 116.41(13)
C8 P2 C17 104.30(18)
C8 P2 C21 105.87(19)
C17 P2 C21 113.34(19)
C8 P2 Pd1 101.91(13)
C17 P2 Pd1 117.87(13)
C21 P2 Pd1 111.78(13)
C2 C1 C6 117.9(3)
C2 C1 Pd1 120.8(3)
C6 C1 Pd1 121.2(3)
C3 C2 C1 120.2(3)
C3 C2 C7 119.2(3)
C1 C2 C7 120.5(3)
C4 C3 C2 121.3(4)
C4 C3 H3 119.4
C2 C3 H3 119.4
C3 C4 C5 119.0(3)
C3 C4 H4 120.5
C5 C4 H4 120.5
C6 C5 C4 120.9(4)
C6 C5 H5 119.6
C4 C5 H5 119.6
C5 C6 C1 120.7(4)
C5 C6 C8 119.6(3)
C1 C6 C8 119.8(3)
C2 C7 P1 109.6(3)
C2 C7 H7A 109.7
P1 C7 H7A 109.7
C2 C7 H7B 109.7
P1 C7 H7B 109.7
H7A C7 H7B 108.2
C6 C8 P2 108.9(3)
C6 C8 H8A 109.9
P2 C8 H8A 109.9
C6 C8 H8B 109.9
P2 C8 H8B 109.9
H8A C8 H8B 108.3
C10 C9 C12 107.9(3)
C10 C9 C11 110.0(3)
C12 C9 C11 109.1(3)
C10 C9 P1 109.7(3)
C12 C9 P1 106.0(3)
C11 C9 P1 113.9(3)
C9 C10 H10A 109.5
C9 C10 H10B 109.5
H10A C10 H10B 109.5
C9 C10 H10C 109.5
H10A C10 H10C 109.5
H10B C10 H10C 109.5
C9 C11 H11A 109.5
C9 C11 H11B 109.5
H11A C11 H11B 109.5
C9 C11 H11C 109.5
H11A C11 H11C 109.5
H11B C11 H11C 109.5
C9 C12 H12A 109.5
C9 C12 H12B 109.5
H12A C12 H12B 109.5
C9 C12 H12C 109.5
H12A C12 H12C 109.5
H12B C12 H12C 109.5
C16 C13 C15 109.2(3)
C16 C13 C14 108.5(3)
C15 C13 C14 109.5(4)
C16 C13 P1 113.7(3)
C15 C13 P1 111.2(3)
C14 C13 P1 104.5(3)
C13 C14 H14A 109.5
C13 C14 H14B 109.5
H14A C14 H14B 109.5
C13 C14 H14C 109.5
H14A C14 H14C 109.5
H14B C14 H14C 109.5
C13 C15 H15A 109.5
C13 C15 H15B 109.5
H15A C15 H15B 109.5
C13 C15 H15C 109.5
H15A C15 H15C 109.5
H15B C15 H15C 109.5
C13 C16 H16A 109.5
C13 C16 H16B 109.5
H16A C16 H16B 109.5
C13 C16 H16C 109.5
H16A C16 H16C 109.5
H16B C16 H16C 109.5
C19 C17 C18 109.7(3)
C19 C17 C20 108.2(3)
C18 C17 C20 108.7(3)
C19 C17 P2 111.5(3)
C18 C17 P2 113.2(3)
C20 C17 P2 105.2(3)
C17 C18 H18A 109.5
C17 C18 H18B 109.5
H18A C18 H18B 109.5
C17 C18 H18C 109.5
H18A C18 H18C 109.5
H18B C18 H18C 109.5
C17 C19 H19A 109.5
C17 C19 H19B 109.5
H19A C19 H19B 109.5
C17 C19 H19C 109.5
H19A C19 H19C 109.5
H19B C19 H19C 109.5
C17 C20 H20A 109.5
C17 C20 H20B 109.5
H20A C20 H20B 109.5
C17 C20 H20C 109.5
H20A C20 H20C 109.5
H20B C20 H20C 109.5
C24 C21 C22 107.9(4)
C24 C21 C23 109.9(4)
C22 C21 C23 109.1(4)
C24 C21 P2 110.0(3)
C22 C21 P2 105.7(3)
C23 C21 P2 113.9(3)
C21 C22 H22A 109.5
C21 C22 H22B 109.5
H22A C22 H22B 109.5
C21 C22 H22C 109.5
H22A C22 H22C 109.5
H22B C22 H22C 109.5
C21 C23 H23A 109.5
C21 C23 H23B 109.5
H23A C23 H23B 109.5
C21 C23 H23C 109.5
H23A C23 H23C 109.5
H23B C23 H23C 109.5
C21 C24 H24A 109.5
C21 C24 H24B 109.5
H24A C24 H24B 109.5
C21 C24 H24C 109.5
H24A C24 H24C 109.5
H24B C24 H24C 109.5
I2 I1 Cl1 177.06(2)

loop_
_geom_bond_atom_site_label_1
_geom_bond_atom_site_label_2
_geom_bond_distance
Pd1 C1 2.020(4)
Pd1 P2 2.3106(10)
Pd1 P1 2.3155(10)
Pd1 Cl1 2.4459(9)
Cl1 I1 2.8116(9)
P1 C7 1.837(4)
P1 C9 1.866(4)
P1 C13 1.874(4)
P2 C8 1.833(4)
P2 C17 1.866(4)
P2 C21 1.871(4)
C1 C2 1.413(5)
C1 C6 1.406(5)
C2 C3 1.392(5)
C2 C7 1.505(5)
C3 C4 1.376(6)
C3 H3 0.9500
C4 C5 1.393(6)
C4 H4 0.9500
C5 C6 1.385(5)
C5 H5 0.9500
C6 C8 1.510(5)
C7 H7A 0.9900
C7 H7B 0.9900
C8 H8A 0.9900
C8 H8B 0.9900
C9 C10 1.531(5)
C9 C12 1.543(5)
C9 C11 1.540(5)
C10 H10A 0.9800
C10 H10B 0.9800
C10 H10C 0.9800
C11 H11A 0.9800
C11 H11B 0.9800
C11 H11C 0.9800
C12 H12A 0.9800
C12 H12B 0.9800
C12 H12C 0.9800
C13 C16 1.536(6)
C13 C15 1.535(6)
C13 C14 1.543(6)
C14 H14A 0.9800
C14 H14B 0.9800
C14 H14C 0.9800
C15 H15A 0.9800
C15 H15B 0.9800
C15 H15C 0.9800
C16 H16A 0.9800
C16 H16B 0.9800
C16 H16C 0.9800
C17 C19 1.535(6)
C17 C18 1.539(5)
C17 C20 1.545(6)
C18 H18A 0.9800
C18 H18B 0.9800
C18 H18C 0.9800
C19 H19A 0.9800
C19 H19B 0.9800
C19 H19C 0.9800
C20 H20A 0.9800
C20 H20B 0.9800
C20 H20C 0.9800
C21 C24 1.528(6)
C21 C22 1.538(6)
C21 C23 1.530(6)
C22 H22A 0.9800
C22 H22B 0.9800
C22 H22C 0.9800
C23 H23A 0.9800
C23 H23B 0.9800
C23 H23C 0.9800
C24 H24A 0.9800
C24 H24B 0.9800
C24 H24C 0.9800
I1 I2 2.7478(4)

loop_
_geom_torsion_atom_site_label_1
_geom_torsion_atom_site_label_2
_geom_torsion_atom_site_label_3
_geom_torsion_atom_site_label_4
_geom_torsion
P2 Pd1 Cl1 I1 93.60(4)
P1 Pd1 Cl1 I1 -89.69(4)
C1 Pd1 P1 C7 13.97(16)
P2 Pd1 P1 C7 2.4(2)
Cl1 Pd1 P1 C7 -162.84(13)
C1 Pd1 P1 C9 -99.27(17)
P2 Pd1 P1 C9 -110.8(2)
Cl1 Pd1 P1 C9 83.92(14)
C1 Pd1 P1 C13 125.92(18)
P2 Pd1 P1 C13 114.4(2)
Cl1 Pd1 P1 C13 -50.89(15)
C1 Pd1 P2 C8 16.20(17)
P1 Pd1 P2 C8 27.8(2)
Cl1 Pd1 P2 C8 -166.96(14)
C1 Pd1 P2 C17 129.60(18)
P1 Pd1 P2 C17 141.2(2)
Cl1 Pd1 P2 C17 -53.56(15)
C1 Pd1 P2 C21 -96.46(18)
P1 Pd1 P2 C21 -84.9(2)
Cl1 Pd1 P2 C21 80.38(15)
P2 Pd1 C1 C2 168.0(3)
P1 Pd1 C1 C2 -9.4(3)
P2 Pd1 C1 C6 -9.0(3)
P1 Pd1 C1 C6 173.5(3)
C6 C1 C2 C3 0.2(5)
Pd1 C1 C2 C3 -176.9(3)
C6 C1 C2 C7 176.3(3)
Pd1 C1 C2 C7 -0.9(5)
C1 C2 C3 C4 0.5(6)
C7 C2 C3 C4 -175.5(4)
C2 C3 C4 C5 -0.3(6)
C3 C4 C5 C6 -0.6(6)
C4 C5 C6 C1 1.4(6)
C4 C5 C6 C8 -178.0(4)
C2 C1 C6 C5 -1.2(5)
Pd1 C1 C6 C5 175.9(3)
C2 C1 C6 C8 178.3(3)
Pd1 C1 C6 C8 -4.6(5)
C3 C2 C7 P1 -170.0(3)
C1 C2 C7 P1 14.0(5)
C9 P1 C7 C2 101.1(3)
C13 P1 C7 C2 -139.2(3)
Pd1 P1 C7 C2 -17.9(3)
C5 C6 C8 P2 -161.2(3)
C1 C6 C8 P2 19.3(5)
C17 P2 C8 C6 -145.4(3)
C21 P2 C8 C6 94.7(3)
Pd1 P2 C8 C6 -22.3(3)
C7 P1 C9 C10 -167.8(3)
C13 P1 C9 C10 79.3(3)
Pd1 P1 C9 C10 -56.8(3)
C7 P1 C9 C12 -51.5(3)
C13 P1 C9 C12 -164.4(3)
Pd1 P1 C9 C12 59.5(3)
C7 P1 C9 C11 68.4(3)
C13 P1 C9 C11 -44.5(3)
Pd1 P1 C9 C11 179.4(2)
C7 P1 C13 C16 -41.3(3)
C9 P1 C13 C16 72.9(3)
Pd1 P1 C13 C16 -152.3(3)
C7 P1 C13 C15 -165.1(3)
C9 P1 C13 C15 -50.9(3)
Pd1 P1 C13 C15 83.9(3)
C7 P1 C13 C14 76.8(3)
C9 P1 C13 C14 -169.0(3)
Pd1 P1 C13 C14 -34.2(3)
C8 P2 C17 C19 -166.3(3)
C21 P2 C17 C19 -51.6(3)
Pd1 P2 C17 C19 81.6(3)
C8 P2 C17 C18 -42.0(4)
C21 P2 C17 C18 72.7(4)
Pd1 P2 C17 C18 -154.1(3)
C8 P2 C17 C20 76.6(3)
C21 P2 C17 C20 -168.7(3)
Pd1 P2 C17 C20 -35.5(3)
C8 P2 C21 C24 -169.6(3)
C17 P2 C21 C24 76.7(3)
Pd1 P2 C21 C24 -59.4(3)
C8 P2 C21 C22 -53.3(3)
C17 P2 C21 C22 -167.1(3)
Pd1 P2 C21 C22 56.8(3)
C8 P2 C21 C23 66.5(3)
C17 P2 C21 C23 -47.3(4)
Pd1 P2 C21 C23 176.6(3)
